data_4505917
loop_
_publ_author_name
'Cole, Jacqueline M.'
'Waddell, Paul G.'
'Jayatilaka, Dylan'

_publ_section_title
;
 Solid-State Dilution of Dihydroxybenzophenones with 4,13-Diaza-18-crown-6
 for Photocrystallographic Studies
;
_journal_issue 5
_journal_name_full 'Crystal Growth &amp; Design'
_journal_page_first 2277
_journal_paper_doi 10.1021/cg201558h
_journal_volume 12
_journal_year 2012
_chemical_formula_moiety 'C12 H26 N2 O4, C13 H10 O3'
_chemical_formula_sum 'C25 H36 N2 O7'
_chemical_formula_weight 476.56
_chemical_name_systematic
;
 4,4'-dihydroxybenzophenone, 4,13-diaza-18-crown-6
;
_space_group_IT_number 2
_symmetry_cell_setting triclinic
_symmetry_space_group_name_Hall '-P 1'
_symmetry_space_group_name_H-M 'P -1'
_atom_sites_solution_hydrogens geom
_atom_sites_solution_primary direct
_atom_sites_solution_secondary difmap
_cell_angle_alpha 90.4906(11)
_cell_angle_beta 104.4329(11)
_cell_angle_gamma 111.0618(9)
_cell_formula_units_Z 2
_cell_length_a 8.6935(2)
_cell_length_b 10.3060(2)
_cell_length_c 15.8548(2)
_cell_measurement_reflns_used 19541
_cell_measurement_temperature 180(2)
_cell_measurement_theta_max 27.485
_cell_measurement_theta_min 0.998
_cell_volume 1276.19(4)
_computing_molecular_graphics 'SHELXTL-Plus (Sheldrick, 1995)'
_computing_publication_material 'SHELXL-97 (Sheldrick, 1997)'
_computing_structure_refinement 'SHELXL-97 (Sheldrick, 1997)'
_computing_structure_solution 'SHELXS-97 (Sheldrick, 1990)'
_diffrn_ambient_temperature 180(2)
_diffrn_measured_fraction_theta_full 0.998
_diffrn_measured_fraction_theta_max 0.998
_diffrn_measurement_device_type 'Nonius Kappa CCD'
_diffrn_measurement_method '\w scans'
_diffrn_radiation_monochromator graphite
_diffrn_radiation_source 'fine-focus sealed tube'
_diffrn_radiation_type MoK\a
_diffrn_radiation_wavelength 0.71070
_diffrn_reflns_av_R_equivalents 0.0477
_diffrn_reflns_av_sigmaI/netI 0.0309
_diffrn_reflns_limit_h_max 11
_diffrn_reflns_limit_h_min -11
_diffrn_reflns_limit_k_max 13
_diffrn_reflns_limit_k_min -13
_diffrn_reflns_limit_l_max 20
_diffrn_reflns_limit_l_min -20
_diffrn_reflns_number 40131
_diffrn_reflns_theta_full 27.46
_diffrn_reflns_theta_max 27.46
_diffrn_reflns_theta_min 2.59
_exptl_absorpt_coefficient_mu 0.090
_exptl_absorpt_correction_T_max 0.984
_exptl_absorpt_correction_T_min 0.980
_exptl_absorpt_correction_type multi-scan
_exptl_absorpt_process_details SORTAV
_exptl_crystal_colour colourless
_exptl_crystal_density_diffrn 1.240
_exptl_crystal_density_method 'not measured'
_exptl_crystal_description block
_exptl_crystal_F_000 512
_exptl_crystal_size_max 0.23
_exptl_crystal_size_mid 0.184
_exptl_crystal_size_min 0.184
_refine_diff_density_max 0.153
_refine_diff_density_min -0.203
_refine_diff_density_rms 0.040
_refine_ls_extinction_method none
_refine_ls_goodness_of_fit_ref 1.031
_refine_ls_hydrogen_treatment refall
_refine_ls_matrix_type full
_refine_ls_number_parameters 451
_refine_ls_number_reflns 5848
_refine_ls_number_restraints 0
_refine_ls_restrained_S_all 1.031
_refine_ls_R_factor_all 0.0548
_refine_ls_R_factor_gt 0.0387
_refine_ls_shift/su_max 0.001
_refine_ls_shift/su_mean 0.000
_refine_ls_structure_factor_coef Fsqd
_refine_ls_weighting_details 'calc w=1/[\s^2^(Fo^2^)+(0.0487P)^2^+0.1858P] where P=(Fo^2^+2Fc^2^)/3'
_refine_ls_weighting_scheme calc
_refine_ls_wR_factor_gt 0.0908
_refine_ls_wR_factor_ref 0.0991
_reflns_number_gt 4580
_reflns_number_total 5848
_reflns_threshold_expression >2sigma(I)
_cod_data_source_file cg201558h_si_001.cif
_cod_data_source_block pr0001
_cod_original_sg_symbol_H-M P-1
_cod_database_code 4505917

loop_
_symmetry_equiv_pos_as_xyz
'x, y, z'
'-x, -y, -z'

loop_
_atom_site_label
_atom_site_fract_x
_atom_site_fract_y
_atom_site_fract_z
_atom_site_U_iso_or_equiv
_atom_site_adp_type
_atom_site_calc_flag
_atom_site_occupancy
_atom_site_type_symbol
O1 0.64984(12) 0.08588(9) 0.83096(5) 0.0432(2) Uani d 1 O
O2 0.63217(13) 0.68875(9) 0.79964(6) 0.0423(2) Uani d 1 O
O3 0.24119(11) -0.26209(9) 0.46466(6) 0.0387(2) Uani d 1 O
C1 0.60059(14) 0.27823(11) 0.76954(7) 0.0277(2) Uani d 1 C
C2 0.62822(14) 0.36637(12) 0.70370(7) 0.0284(2) Uani d 1 C
C3 0.63898(14) 0.50291(12) 0.71527(7) 0.0298(2) Uani d 1 C
C4 0.62195(15) 0.55487(12) 0.79241(7) 0.0304(2) Uani d 1 C
C5 0.59804(17) 0.46871(13) 0.85899(8) 0.0350(3) Uani d 1 C
C6 0.58896(16) 0.33343(12) 0.84724(7) 0.0332(3) Uani d 1 C
C7 0.59003(14) 0.13082(11) 0.76390(7) 0.0301(2) Uani d 1 C
C8 0.50394(14) 0.03649(11) 0.68074(7) 0.0276(2) Uani d 1 C
C9 0.39267(14) 0.06323(12) 0.60893(7) 0.0289(2) Uani d 1 C
C10 0.30584(15) -0.03424(12) 0.53606(8) 0.0308(2) Uani d 1 C
C11 0.32799(14) -0.16136(12) 0.53362(7) 0.0308(2) Uani d 1 C
C12 0.44077(15) -0.18799(13) 0.60401(8) 0.0357(3) Uani d 1 C
C13 0.52546(15) -0.09090(12) 0.67667(8) 0.0333(3) Uani d 1 C
H2 0.6429(16) 0.3334(13) 0.6509(8) 0.031(3) Uiso d 1 H
H2O 0.606(2) 0.7109(19) 0.8519(12) 0.075(5) Uiso d 1 H
H3 0.6584(17) 0.5646(14) 0.6696(9) 0.037(3) Uiso d 1 H
H3O 0.126(3) -0.258(2) 0.4404(12) 0.084(6) Uiso d 1 H
H5 0.5867(17) 0.5019(14) 0.9126(9) 0.041(4) Uiso d 1 H
H6 0.5751(17) 0.2755(14) 0.8929(9) 0.041(4) Uiso d 1 H
H9 0.3720(16) 0.1500(13) 0.6082(8) 0.030(3) Uiso d 1 H
H10 0.2288(17) -0.0160(13) 0.4875(8) 0.033(3) Uiso d 1 H
H12 0.4559(18) -0.2735(15) 0.6022(9) 0.044(4) Uiso d 1 H
H13 0.5995(17) -0.1105(14) 0.7268(9) 0.038(3) Uiso d 1 H
N1 -0.07923(13) -0.26980(11) 0.41506(6) 0.0334(2) Uani d 1 N
N2 0.56273(13) 0.76906(10) 0.94628(6) 0.0317(2) Uani d 1 N
O4 -0.06306(12) -0.04239(9) 0.31735(5) 0.0407(2) Uani d 1 O
O5 0.10065(11) 0.24194(9) 0.40841(5) 0.0385(2) Uani d 1 O
O6 0.22151(10) 0.58699(8) 0.92617(5) 0.03394(19) Uani d 1 O
O7 0.17294(10) 0.29724(8) 0.94425(5) 0.03366(19) Uani d 1 O
C14 -0.17820(18) -0.38362(14) 0.45769(9) 0.0411(3) Uani d 1 C
C15 -0.14951(18) -0.28589(14) 0.31963(8) 0.0406(3) Uani d 1 C
C16 -0.0486(2) -0.16221(15) 0.28087(9) 0.0428(3) Uani d 1 C
C17 0.0166(2) 0.08099(15) 0.28102(9) 0.0433(3) Uani d 1 C
C18 -0.00587(18) 0.20191(15) 0.32113(8) 0.0402(3) Uani d 1 C
C19 0.09513(19) 0.36566(14) 0.44567(9) 0.0408(3) Uani d 1 C
C20 0.71836(17) 0.87622(13) 1.00258(9) 0.0379(3) Uani d 1 C
C21 0.41817(17) 0.81608(13) 0.92565(9) 0.0368(3) Uani d 1 C
C22 0.25755(18) 0.70019(14) 0.87460(8) 0.0396(3) Uani d 1 C
C23 0.07273(16) 0.47129(13) 0.88141(8) 0.0372(3) Uani d 1 C
C24 0.04199(16) 0.35280(13) 0.93620(9) 0.0372(3) Uani d 1 C
C25 0.13272(17) 0.17053(13) 0.98372(9) 0.0388(3) Uani d 1 C
H1N -0.0800(17) -0.1892(15) 0.4356(9) 0.038(4) Uiso d 1 H
H2N 0.5344(17) 0.6957(15) 0.9764(8) 0.037(3) Uiso d 1 H
H14A -0.299(2) -0.3891(14) 0.4464(9) 0.047(4) Uiso d 1 H
H14B -0.1820(19) -0.4727(16) 0.4311(9) 0.050(4) Uiso d 1 H
H15A -0.1400(17) -0.3708(14) 0.2974(8) 0.038(3) Uiso d 1 H
H15B -0.276(2) -0.3002(15) 0.3023(9) 0.049(4) Uiso d 1 H
H16A 0.074(2) -0.1518(15) 0.2951(9) 0.048(4) Uiso d 1 H
H16B -0.0968(18) -0.1735(15) 0.2152(10) 0.047(4) Uiso d 1 H
H17A -0.035(2) 0.0673(15) 0.2167(11) 0.052(4) Uiso d 1 H
H17B 0.136(2) 0.0998(15) 0.2910(9) 0.050(4) Uiso d 1 H
H18A 0.0249(18) 0.2822(15) 0.2859(9) 0.044(4) Uiso d 1 H
H18B -0.1256(19) 0.1790(14) 0.3206(8) 0.038(3) Uiso d 1 H
H19A 0.1559(18) 0.4476(15) 0.4175(9) 0.044(4) Uiso d 1 H
H19B -0.025(2) 0.3566(15) 0.4351(9) 0.048(4) Uiso d 1 H
H20A 0.7439(18) 0.9614(16) 0.9726(9) 0.047(4) Uiso d 1 H
H20B 0.7027(18) 0.8996(14) 1.0613(9) 0.045(4) Uiso d 1 H
H21A 0.4473(18) 0.8943(15) 0.8912(9) 0.045(4) Uiso d 1 H
H21B 0.3972(17) 0.8480(14) 0.9798(9) 0.037(3) Uiso d 1 H
H22A 0.1576(18) 0.7308(14) 0.8603(9) 0.042(4) Uiso d 1 H
H22B 0.2705(18) 0.6672(14) 0.8168(9) 0.043(4) Uiso d 1 H
H23A -0.0294(19) 0.5014(14) 0.8690(9) 0.043(4) Uiso d 1 H
H23B 0.0881(18) 0.4427(14) 0.8255(9) 0.043(4) Uiso d 1 H
H24A 0.0396(18) 0.3843(15) 0.9936(10) 0.045(4) Uiso d 1 H
H24B -0.0723(19) 0.2773(15) 0.9076(9) 0.045(4) Uiso d 1 H
H25A 0.1113(18) 0.1856(14) 1.0403(9) 0.043(4) Uiso d 1 H
H25B 0.0260(19) 0.0961(15) 0.9436(9) 0.043(4) Uiso d 1 H

loop_
_atom_site_aniso_label
_atom_site_aniso_U_11
_atom_site_aniso_U_22
_atom_site_aniso_U_33
_atom_site_aniso_U_12
_atom_site_aniso_U_13
_atom_site_aniso_U_23
O1 0.0541(6) 0.0329(5) 0.0363(5) 0.0164(4) 0.0007(4) 0.0077(4)
O2 0.0675(6) 0.0311(5) 0.0401(5) 0.0258(4) 0.0238(5) 0.0096(4)
O3 0.0362(5) 0.0346(5) 0.0430(5) 0.0112(4) 0.0103(4) -0.0095(4)
C1 0.0251(5) 0.0257(5) 0.0288(5) 0.0068(4) 0.0052(4) 0.0029(4)
C2 0.0269(6) 0.0292(6) 0.0283(6) 0.0083(4) 0.0091(4) 0.0025(4)
C3 0.0318(6) 0.0281(6) 0.0295(6) 0.0096(5) 0.0105(5) 0.0071(5)
C4 0.0327(6) 0.0268(6) 0.0329(6) 0.0124(5) 0.0091(5) 0.0042(4)
C5 0.0465(7) 0.0336(6) 0.0285(6) 0.0163(5) 0.0140(5) 0.0042(5)
C6 0.0415(7) 0.0305(6) 0.0278(6) 0.0129(5) 0.0101(5) 0.0078(5)
C7 0.0278(6) 0.0268(6) 0.0341(6) 0.0082(5) 0.0085(5) 0.0069(5)
C8 0.0243(5) 0.0237(5) 0.0343(6) 0.0073(4) 0.0095(4) 0.0046(4)
C9 0.0279(6) 0.0243(6) 0.0360(6) 0.0106(4) 0.0101(5) 0.0038(4)
C10 0.0278(6) 0.0301(6) 0.0334(6) 0.0101(5) 0.0074(5) 0.0030(5)
C11 0.0271(6) 0.0281(6) 0.0367(6) 0.0069(5) 0.0134(5) -0.0018(5)
C12 0.0336(6) 0.0260(6) 0.0504(7) 0.0139(5) 0.0126(5) 0.0014(5)
C13 0.0287(6) 0.0294(6) 0.0424(7) 0.0123(5) 0.0081(5) 0.0067(5)
N1 0.0352(5) 0.0297(5) 0.0333(5) 0.0105(4) 0.0084(4) -0.0037(4)
N2 0.0365(5) 0.0246(5) 0.0367(5) 0.0129(4) 0.0125(4) 0.0063(4)
O4 0.0487(5) 0.0417(5) 0.0391(5) 0.0193(4) 0.0208(4) 0.0048(4)
O5 0.0419(5) 0.0402(5) 0.0361(5) 0.0202(4) 0.0082(4) 0.0043(4)
O6 0.0330(4) 0.0329(4) 0.0322(4) 0.0114(3) 0.0034(3) 0.0049(3)
O7 0.0316(4) 0.0299(4) 0.0407(5) 0.0112(3) 0.0123(3) 0.0041(3)
C14 0.0386(7) 0.0321(7) 0.0508(8) 0.0085(5) 0.0160(6) -0.0007(6)
C15 0.0438(8) 0.0415(7) 0.0330(7) 0.0162(6) 0.0045(5) -0.0100(5)
C16 0.0505(8) 0.0518(8) 0.0319(7) 0.0253(7) 0.0122(6) -0.0016(6)
C17 0.0440(8) 0.0521(8) 0.0335(7) 0.0146(6) 0.0147(6) 0.0075(6)
C18 0.0380(7) 0.0436(7) 0.0366(7) 0.0139(6) 0.0075(5) 0.0115(6)
C19 0.0455(8) 0.0345(7) 0.0495(8) 0.0173(6) 0.0212(6) 0.0105(6)
C20 0.0413(7) 0.0263(6) 0.0452(7) 0.0102(5) 0.0137(6) 0.0030(5)
C21 0.0449(7) 0.0303(6) 0.0429(7) 0.0205(6) 0.0151(6) 0.0116(5)
C22 0.0436(7) 0.0421(7) 0.0372(7) 0.0227(6) 0.0077(5) 0.0126(5)
C23 0.0332(6) 0.0393(7) 0.0353(7) 0.0152(5) 0.0004(5) -0.0046(5)
C24 0.0284(6) 0.0366(7) 0.0446(7) 0.0107(5) 0.0083(5) -0.0020(5)
C25 0.0359(7) 0.0309(6) 0.0466(8) 0.0070(5) 0.0138(6) 0.0061(5)

loop_
_atom_type_symbol
_atom_type_description
_atom_type_scat_dispersion_real
_atom_type_scat_dispersion_imag
_atom_type_scat_source
C C 0.0033 0.0016 'International Tables Vol C Tables 4.2.6.8 and 6.1.1.4'
H H 0.0000 0.0000 'International Tables Vol C Tables 4.2.6.8 and 6.1.1.4'
N N 0.0061 0.0033 'International Tables Vol C Tables 4.2.6.8 and 6.1.1.4'
O O 0.0106 0.0060 'International Tables Vol C Tables 4.2.6.8 and 6.1.1.4'

loop_
_geom_angle_atom_site_label_1
_geom_angle_atom_site_label_2
_geom_angle_atom_site_label_3
_geom_angle
_geom_angle_site_symmetry_1
_geom_angle_site_symmetry_3
C4 O2 H2O 111.4(11) . .
C11 O3 H3O 108.3(11) . .
C6 C1 C2 117.96(10) . .
C6 C1 C7 117.52(10) . .
C2 C1 C7 124.47(10) . .
C3 C2 C1 120.48(10) . .
C3 C2 H2 119.4(8) . .
C1 C2 H2 120.1(8) . .
C2 C3 C4 120.68(10) . .
C2 C3 H3 120.7(8) . .
C4 C3 H3 118.6(8) . .
O2 C4 C5 122.81(10) . .
O2 C4 C3 118.00(10) . .
C5 C4 C3 119.18(10) . .
C6 C5 C4 119.75(11) . .
C6 C5 H5 119.4(8) . .
C4 C5 H5 120.9(8) . .
C5 C6 C1 121.91(11) . .
C5 C6 H6 119.8(8) . .
C1 C6 H6 118.3(8) . .
O1 C7 C8 119.81(10) . .
O1 C7 C1 118.59(10) . .
C8 C7 C1 121.56(9) . .
C13 C8 C9 118.13(10) . .
C13 C8 C7 117.85(10) . .
C9 C8 C7 123.83(10) . .
C10 C9 C8 120.93(11) . .
C10 C9 H9 117.3(7) . .
C8 C9 H9 121.8(7) . .
C9 C10 C11 120.04(11) . .
C9 C10 H10 120.6(8) . .
C11 C10 H10 119.3(8) . .
O3 C11 C12 118.39(10) . .
O3 C11 C10 122.10(11) . .
C12 C11 C10 119.50(10) . .
C13 C12 C11 120.05(11) . .
C13 C12 H12 120.5(8) . .
C11 C12 H12 119.4(8) . .
C12 C13 C8 121.32(11) . .
C12 C13 H13 120.5(8) . .
C8 C13 H13 118.2(8) . .
C14 N1 C15 113.19(10) . .
C14 N1 H1N 109.0(9) . .
C15 N1 H1N 107.1(8) . .
C20 N2 C21 111.92(10) . .
C20 N2 H2N 107.0(9) . .
C21 N2 H2N 107.2(9) . .
C17 O4 C16 112.91(10) . .
C18 O5 C19 111.63(10) . .
C22 O6 C23 111.84(9) . .
C25 O7 C24 111.12(9) . .
N1 C14 C19 110.76(11) . 2_556
N1 C14 H14A 111.0(8) . .
C19 C14 H14A 110.4(8) 2_556 .
N1 C14 H14B 107.5(9) . .
C19 C14 H14B 109.6(8) 2_556 .
H14A C14 H14B 107.5(12) . .
N1 C15 C16 110.41(11) . .
N1 C15 H15A 106.4(8) . .
C16 C15 H15A 109.9(8) . .
N1 C15 H15B 111.8(8) . .
C16 C15 H15B 110.7(8) . .
H15A C15 H15B 107.5(11) . .
O4 C16 C15 107.25(10) . .
O4 C16 H16A 110.2(8) . .
C15 C16 H16A 110.5(8) . .
O4 C16 H16B 109.3(8) . .
C15 C16 H16B 110.3(8) . .
H16A C16 H16B 109.3(11) . .
O4 C17 C18 110.05(11) . .
O4 C17 H17A 109.1(9) . .
C18 C17 H17A 110.3(9) . .
O4 C17 H17B 110.4(9) . .
C18 C17 H17B 109.4(9) . .
H17A C17 H17B 107.6(12) . .
O5 C18 C17 110.20(11) . .
O5 C18 H18A 109.4(8) . .
C17 C18 H18A 109.4(8) . .
O5 C18 H18B 110.0(8) . .
C17 C18 H18B 110.8(8) . .
H18A C18 H18B 106.8(11) . .
O5 C19 C14 108.39(11) . 2_556
O5 C19 H19A 109.7(8) . .
C14 C19 H19A 110.8(8) 2_556 .
O5 C19 H19B 109.3(9) . .
C14 C19 H19B 109.9(8) 2_556 .
H19A C19 H19B 108.7(12) . .
N2 C20 C25 110.52(10) . 2_667
N2 C20 H20A 107.7(8) . .
C25 C20 H20A 108.6(9) 2_667 .
N2 C20 H20B 111.9(8) . .
C25 C20 H20B 109.8(8) 2_667 .
H20A C20 H20B 108.2(11) . .
N2 C21 C22 110.64(10) . .
N2 C21 H21A 107.3(9) . .
C22 C21 H21A 110.1(8) . .
N2 C21 H21B 111.6(8) . .
C22 C21 H21B 108.4(8) . .
H21A C21 H21B 108.7(11) . .
O6 C22 C21 108.38(10) . .
O6 C22 H22A 108.6(8) . .
C21 C22 H22A 111.5(8) . .
O6 C22 H22B 109.4(8) . .
C21 C22 H22B 111.4(8) . .
H22A C22 H22B 107.4(11) . .
O6 C23 C24 110.40(10) . .
O6 C23 H23A 108.6(8) . .
C24 C23 H23A 109.2(8) . .
O6 C23 H23B 108.9(8) . .
C24 C23 H23B 110.4(8) . .
H23A C23 H23B 109.3(11) . .
O7 C24 C23 109.75(10) . .
O7 C24 H24A 110.5(8) . .
C23 C24 H24A 110.0(8) . .
O7 C24 H24B 109.2(8) . .
C23 C24 H24B 109.4(8) . .
H24A C24 H24B 108.1(12) . .
O7 C25 C20 108.60(10) . 2_667
O7 C25 H25A 109.8(8) . .
C20 C25 H25A 109.8(8) 2_667 .
O7 C25 H25B 109.5(8) . .
C20 C25 H25B 109.7(8) 2_667 .
H25A C25 H25B 109.4(12) . .

loop_
_geom_bond_atom_site_label_1
_geom_bond_atom_site_label_2
_geom_bond_site_symmetry_2
_geom_bond_distance
O1 C7 . 1.2334(13)
O2 C4 . 1.3523(14)
O2 H2O . 0.96(2)
O3 C11 . 1.3596(14)
O3 H3O . 0.99(2)
C1 C6 . 1.3939(16)
C1 C2 . 1.3988(15)
C1 C7 . 1.4892(15)
C2 C3 . 1.3838(16)
C2 H2 . 0.955(13)
C3 C4 . 1.3932(16)
C3 H3 . 0.973(13)
C4 C5 . 1.3923(16)
C5 C6 . 1.3762(17)
C5 H5 . 0.955(14)
C6 H6 . 0.945(14)
C7 C8 . 1.4856(16)
C8 C13 . 1.3942(16)
C8 C9 . 1.3985(15)
C9 C10 . 1.3834(16)
C9 H9 . 0.973(13)
C10 C11 . 1.3926(16)
C10 H10 . 0.955(13)
C11 C12 . 1.3912(17)
C12 C13 . 1.3779(18)
C12 H12 . 0.937(14)
C13 H13 . 0.963(13)
N1 C14 . 1.4667(17)
N1 C15 . 1.4669(16)
N1 H1N . 0.893(14)
N2 C20 . 1.4677(16)
N2 C21 . 1.4686(16)
N2 H2N . 0.890(14)
O4 C17 . 1.4166(16)
O4 C16 . 1.4181(16)
O5 C18 . 1.4210(15)
O5 C19 . 1.4221(16)
O6 C22 . 1.4174(15)
O6 C23 . 1.4205(15)
O7 C25 . 1.4192(15)
O7 C24 . 1.4274(15)
C14 C19 2_556 1.500(2)
C14 H14A . 1.004(15)
C14 H14B . 0.994(16)
C15 C16 . 1.500(2)
C15 H15A . 0.979(14)
C15 H15B . 1.020(16)
C16 H16A . 0.994(15)
C16 H16B . 1.009(15)
C17 C18 . 1.490(2)
C17 H17A . 0.993(16)
C17 H17B . 0.957(16)
C18 H18A . 0.996(15)
C18 H18B . 0.979(14)
C19 C14 2_556 1.500(2)
C19 H19A . 0.998(15)
C19 H19B . 0.988(15)
C20 C25 2_667 1.5051(19)
C20 H20A . 0.982(15)
C20 H20B . 1.013(15)
C21 C22 . 1.5010(19)
C21 H21A . 0.971(15)
C21 H21B . 0.997(14)
C22 H22A . 1.003(14)
C22 H22B . 1.021(15)
C23 C24 . 1.4889(19)
C23 H23A . 1.017(14)
C23 H23B . 0.987(15)
C24 H24A . 0.972(15)
C24 H24B . 1.006(15)
C25 C20 2_667 1.5051(18)
C25 H25A . 0.983(15)
C25 H25B . 1.020(15)

loop_
_geom_hbond_atom_site_label_D
_geom_hbond_atom_site_label_H
_geom_hbond_atom_site_label_A
_geom_hbond_distance_DH
_geom_hbond_distance_HA
_geom_hbond_distance_DA
_geom_hbond_angle_DHA
O2 H2O N2 0.96(2) 1.78(2) 2.7351(13) 174.4(17)
O3 H3O N1 0.99(2) 1.69(2) 2.6705(13) 168.9(18)
